data_4071406
loop_
_publ_author_name
'Sunada, Yusuke'
'Fujimura, Yoshiki'
'Nagashima, Hideo'

_publ_section_title
;
 &#x201C;Synergistic Effects of Two Si&#x2212;H Groups and a Metal
 Center&#x201D; in Transition Metal-Catalyzed Hydrosilylation of
 Unsaturated Molecules: A Mechanistic Study of the RhCl(PPh3)3-Catalyzed
 Hydrosilylation of Ketones with 1,2-Bis(dimethylsilyl)benzene
;
_journal_issue 14
_journal_name_full Organometallics
_journal_page_first 3502
_journal_paper_doi 10.1021/om800151w
_journal_volume 27
_journal_year 2008
_chemical_formula_moiety 'C41 H51 P Rh Si4 '
_chemical_formula_sum 'C41 H51 P Rh Si4'
_chemical_formula_weight 790.08
_space_group_IT_number 14
_symmetry_cell_setting monoclinic
_symmetry_Int_Tables_number 14
_symmetry_space_group_name_Hall '-P 2ybc'
_symmetry_space_group_name_H-M 'P 1 21/c 1'
_cell_angle_alpha 90.0000
_cell_angle_beta 110.462(5)
_cell_angle_gamma 90.0000
_cell_formula_units_Z 4
_cell_length_a 9.5341(13)
_cell_length_b 38.073(4)
_cell_length_c 12.2920(15)
_cell_measurement_reflns_used 8256
_cell_measurement_temperature 153.1
_cell_measurement_theta_max 27.5
_cell_measurement_theta_min 3.1
_cell_volume 4180.4(9)
_computing_cell_refinement CrystalClear
_computing_data_collection CrystalClear
_computing_data_reduction CrystalStructure
_computing_publication_material 'CrystalStructure 3.8'
_computing_structure_refinement CRYSTALS
_computing_structure_solution SIR97
_diffrn_detector_area_resol_mean 7.31
_diffrn_measured_fraction_theta_full 0.995
_diffrn_measured_fraction_theta_max 0.995
_diffrn_measurement_device_type 'Rigaku Saturn'
_diffrn_measurement_method \w
_diffrn_radiation_type 'Mo K\a'
_diffrn_radiation_wavelength 0.71070
_diffrn_reflns_av_R_equivalents 0.132
_diffrn_reflns_limit_h_max 12
_diffrn_reflns_limit_h_min -12
_diffrn_reflns_limit_k_max 49
_diffrn_reflns_limit_k_min -47
_diffrn_reflns_limit_l_max 15
_diffrn_reflns_limit_l_min -15
_diffrn_reflns_number 38015
_diffrn_reflns_theta_full 27.48
_diffrn_reflns_theta_max 27.48
_exptl_absorpt_coefficient_mu 0.587
_exptl_absorpt_correction_T_max 0.988
_exptl_absorpt_correction_T_min 0.731
_exptl_absorpt_correction_type multi-scan
_exptl_absorpt_process_details 'Jacobson, R. (1998) Private communication'
_exptl_crystal_colour yellow
_exptl_crystal_density_diffrn 1.255
_exptl_crystal_density_method 'not measured'
_exptl_crystal_description platelet
_exptl_crystal_F_000 1652.00
_exptl_crystal_size_max 0.08
_exptl_crystal_size_mid 0.05
_exptl_crystal_size_min 0.02
_refine_diff_density_max 3.32
_refine_diff_density_min -0.93
_refine_ls_extinction_method none
_refine_ls_goodness_of_fit_ref 1.001
_refine_ls_hydrogen_treatment mixed
_refine_ls_number_parameters 476
_refine_ls_number_reflns 7328
_refine_ls_R_factor_gt 0.0788
_refine_ls_shift/su_max 0.0000
_refine_ls_structure_factor_coef Fsqd
_refine_ls_weighting_details 'w = 1/[0.0050Fo^2^ + 1.0000\s(Fo^2^)]/(4Fo^2^)'
_refine_ls_weighting_scheme calc
_refine_ls_wR_factor_ref 0.2220
_reflns_number_gt 7254
_reflns_number_total 9532
_reflns_threshold_expression F^2^>2.0\s(F^2^)
_cod_data_source_file om800151w-file002.cif
_cod_data_source_block '_Rh(HSi-Si)(Si-Si)(PPh3)'
_cod_original_formula_sum 'C41 H51 P Rh Si4 '
_cod_database_code 4071406

loop_
_symmetry_equiv_pos_site_id
_symmetry_equiv_pos_as_xyz
1 +X,+Y,+Z
2 -X,1/2+Y,1/2-Z
3 -X,-Y,-Z
4 +X,1/2-Y,1/2+Z

loop_
_atom_site_label
_atom_site_type_symbol
_atom_site_fract_x
_atom_site_fract_y
_atom_site_fract_z
_atom_site_U_iso_or_equiv
_atom_site_adp_type
_atom_site_occupancy
_atom_site_symmetry_multiplicity
_atom_site_calc_flag
_atom_site_refinement_flags
Rh(1) Rh 0.06224(5) 0.138530(10) 0.25010(4) 0.01891(12) Uani 1.00 1 d .
P(1) P 0.28059(17) 0.14879(4) 0.42745(14) 0.0229(3) Uani 1.00 1 d .
Si(1) Si -0.0528(2) 0.07517(5) 0.35075(16) 0.0280(4) Uani 1.00 1 d .
Si(2) Si 0.13177(18) 0.09938(4) 0.13891(15) 0.0217(3) Uani 1.00 1 d .
Si(3) Si -0.17687(18) 0.13787(4) 0.10427(15) 0.0235(3) Uani 1.00 1 d .
Si(4) Si 0.09679(19) 0.18520(4) 0.13718(16) 0.0253(4) Uani 1.00 1 d .
C(1) C 0.0110(6) 0.04447(15) 0.2580(5) 0.0248(13) Uani 1.00 1 d .
C(2) C 0.0866(7) 0.05301(15) 0.1816(6) 0.0278(15) Uani 1.00 1 d .
C(3) C 0.1341(7) 0.02521(16) 0.1268(6) 0.0311(16) Uani 1.00 1 d .
C(4) C 0.1107(8) -0.00998(17) 0.1474(6) 0.0373(17) Uani 1.00 1 d .
C(5) C 0.0343(8) -0.01784(16) 0.2212(6) 0.0369(17) Uani 1.00 1 d .
C(6) C -0.0153(7) 0.00870(17) 0.2775(6) 0.0333(16) Uani 1.00 1 d .
C(7) C 0.0366(9) 0.0642(2) 0.5087(7) 0.044(2) Uani 1.00 1 d .
C(8) C -0.2586(9) 0.0736(2) 0.3203(8) 0.051(2) Uani 1.00 1 d .
C(9) C 0.3413(6) 0.09960(17) 0.1709(5) 0.0287(15) Uani 1.00 1 d .
C(10) C 0.0549(8) 0.10086(17) -0.0255(5) 0.0328(17) Uani 1.00 1 d .
C(11) C -0.1897(7) 0.16710(15) -0.0217(5) 0.0283(15) Uani 1.00 1 d .
C(12) C -0.0664(7) 0.18979(16) -0.0044(5) 0.0269(15) Uani 1.00 1 d .
C(13) C -0.0715(8) 0.21477(18) -0.0910(6) 0.0341(17) Uani 1.00 1 d .
C(14) C -0.1947(9) 0.21620(18) -0.1940(6) 0.0389(18) Uani 1.00 1 d .
C(15) C -0.3146(9) 0.19358(19) -0.2118(6) 0.0424(19) Uani 1.00 1 d .
C(16) C -0.3109(8) 0.16887(18) -0.1248(6) 0.0355(16) Uani 1.00 1 d .
C(17) C -0.2839(7) 0.09634(17) 0.0361(6) 0.0335(16) Uani 1.00 1 d .
C(18) C -0.2924(8) 0.1615(2) 0.1800(7) 0.042(2) Uani 1.00 1 d .
C(19) C 0.2661(9) 0.1895(2) 0.0938(8) 0.049(2) Uani 1.00 1 d .
C(20) C 0.0888(10) 0.22616(18) 0.2235(7) 0.051(2) Uani 1.00 1 d .
C(21) C 0.4162(6) 0.11322(16) 0.4874(5) 0.0255(14) Uani 1.00 1 d .
C(22) C 0.3743(7) 0.07892(16) 0.4493(6) 0.0314(15) Uani 1.00 1 d .
C(23) C 0.4712(8) 0.05093(18) 0.4956(7) 0.0430(19) Uani 1.00 1 d .
C(24) C 0.6107(9) 0.05675(19) 0.5799(8) 0.046(2) Uani 1.00 1 d .
C(25) C 0.6537(8) 0.0906(2) 0.6179(7) 0.0427(19) Uani 1.00 1 d .
C(26) C 0.5575(7) 0.11840(17) 0.5712(6) 0.0328(16) Uani 1.00 1 d .
C(27) C 0.1993(6) 0.15543(16) 0.5407(5) 0.0255(14) Uani 1.00 1 d .
C(28) C 0.2681(8) 0.14487(19) 0.6556(6) 0.0377(19) Uani 1.00 1 d .
C(29) C 0.1981(11) 0.1492(2) 0.7382(7) 0.055(2) Uani 1.00 1 d .
C(30) C 0.0578(11) 0.1641(2) 0.7033(9) 0.054(2) Uani 1.00 1 d .
C(31) C -0.0118(9) 0.1757(2) 0.5908(8) 0.049(2) Uani 1.00 1 d .
C(32) C 0.0585(7) 0.17048(19) 0.5101(6) 0.0351(17) Uani 1.00 1 d .
C(33) C 0.4068(6) 0.18646(15) 0.4454(5) 0.0243(13) Uani 1.00 1 d .
C(34) C 0.3984(6) 0.21630(15) 0.5104(5) 0.0264(14) Uani 1.00 1 d .
C(35) C 0.4984(7) 0.24421(17) 0.5238(6) 0.0332(16) Uani 1.00 1 d .
C(36) C 0.6041(7) 0.24286(16) 0.4698(6) 0.0331(16) Uani 1.00 1 d .
C(37) C 0.6114(8) 0.21400(18) 0.4050(7) 0.0374(18) Uani 1.00 1 d .
C(38) C 0.5134(8) 0.18562(17) 0.3920(6) 0.0336(17) Uani 1.00 1 d .
C(39) C 0.3761(11) 0.0551(3) -0.2077(10) 0.074(3) Uani 1.00 1 d .
C(40) C 0.4736(12) 0.0244(2) -0.1441(10) 0.047(2) Uiso 0.80 1 d P
C(41) C 0.4461(11) 0.0149(2) -0.0351(8) 0.0372(19) Uiso 0.80 1 d P
C(42) C 0.385(6) 0.0324(13) -0.100(5) 0.064(12) Uiso 0.20 1 d P
C(43) C 0.495(4) 0.0061(10) -0.056(3) 0.042(8) Uiso 0.20 1 d P
H(1) H -0.025(12) 0.111(2) 0.341(10) 0.08(3) Uiso 1.00 1 c .
H(2) H 0.1844 0.0305 0.0743 0.036 Uiso 1.00 1 c R
H(3) H 0.1460 -0.0280 0.1102 0.041 Uiso 1.00 1 c R
H(4) H 0.0144 -0.0416 0.2345 0.040 Uiso 1.00 1 c R
H(5) H -0.0641 0.0032 0.3307 0.038 Uiso 1.00 1 c R
H(6) H -0.0242 0.0479 0.5306 0.052 Uiso 1.00 1 c R
H(7) H 0.0472 0.0851 0.5534 0.052 Uiso 1.00 1 c R
H(8) H 0.1325 0.0542 0.5222 0.052 Uiso 1.00 1 c R
H(9) H -0.3054 0.0906 0.2622 0.063 Uiso 1.00 1 c R
H(10) H -0.2796 0.0789 0.3886 0.063 Uiso 1.00 1 c R
H(11) H -0.2960 0.0510 0.2931 0.063 Uiso 1.00 1 c R
H(12) H 0.3649 0.1162 0.1221 0.034 Uiso 1.00 1 c R
H(13) H 0.3718 0.0768 0.1566 0.034 Uiso 1.00 1 c R
H(14) H 0.3922 0.1057 0.2499 0.034 Uiso 1.00 1 c R
H(15) H -0.0329 0.0868 -0.0532 0.041 Uiso 1.00 1 c R
H(16) H 0.1277 0.0920 -0.0549 0.041 Uiso 1.00 1 c R
H(17) H 0.0309 0.1244 -0.0509 0.041 Uiso 1.00 1 c R
H(18) H 0.0100 0.2304 -0.0795 0.041 Uiso 1.00 1 c R
H(19) H -0.1968 0.2326 -0.2527 0.047 Uiso 1.00 1 c R
H(20) H -0.3987 0.1947 -0.2818 0.045 Uiso 1.00 1 c R
H(21) H -0.3933 0.1535 -0.1367 0.038 Uiso 1.00 1 c R
H(22) H -0.2590 0.0895 -0.0293 0.037 Uiso 1.00 1 c R
H(23) H -0.3887 0.1004 0.0125 0.037 Uiso 1.00 1 c R
H(24) H -0.2566 0.0782 0.0927 0.037 Uiso 1.00 1 c R
H(25) H -0.3318 0.1450 0.2200 0.053 Uiso 1.00 1 c R
H(26) H -0.3725 0.1735 0.1237 0.053 Uiso 1.00 1 c R
H(27) H -0.2307 0.1779 0.2338 0.053 Uiso 1.00 1 c R
H(28) H 0.3400 0.2027 0.1514 0.061 Uiso 1.00 1 c R
H(29) H 0.2395 0.2012 0.0213 0.061 Uiso 1.00 1 c R
H(30) H 0.3047 0.1669 0.0873 0.061 Uiso 1.00 1 c R
H(31) H -0.0120 0.2340 0.2007 0.052 Uiso 1.00 1 c R
H(32) H 0.1494 0.2443 0.2102 0.052 Uiso 1.00 1 c R
H(33) H 0.1239 0.2203 0.3037 0.052 Uiso 1.00 1 c R
H(34) H 0.2799 0.0747 0.3907 0.035 Uiso 1.00 1 c R
H(35) H 0.4402 0.0277 0.4705 0.046 Uiso 1.00 1 c R
H(36) H 0.6760 0.0376 0.6117 0.051 Uiso 1.00 1 c R
H(37) H 0.7490 0.0946 0.6757 0.047 Uiso 1.00 1 c R
H(38) H 0.5899 0.1417 0.5944 0.036 Uiso 1.00 1 c R
H(39) H 0.3646 0.1345 0.6789 0.046 Uiso 1.00 1 c R
H(40) H 0.2481 0.1421 0.8163 0.067 Uiso 1.00 1 c R
H(41) H 0.0078 0.1662 0.7576 0.072 Uiso 1.00 1 c R
H(42) H -0.1071 0.1867 0.5683 0.064 Uiso 1.00 1 c R
H(43) H 0.0099 0.1778 0.4321 0.042 Uiso 1.00 1 c R
H(44) H 0.3260 0.2173 0.5473 0.031 Uiso 1.00 1 c R
H(45) H 0.4909 0.2644 0.5669 0.039 Uiso 1.00 1 c R
H(46) H 0.6733 0.2616 0.4797 0.038 Uiso 1.00 1 c R
H(47) H 0.6833 0.2133 0.3676 0.047 Uiso 1.00 1 c R
H(48) H 0.5208 0.1656 0.3484 0.042 Uiso 1.00 1 c R
H(49) H 0.2857 0.0464 -0.2626 0.083 Uiso 1.00 1 c R
H(50) H 0.4290 0.0681 -0.2469 0.083 Uiso 1.00 1 c R
H(51) H 0.3535 0.0699 -0.1538 0.083 Uiso 1.00 1 c R

loop_
_atom_site_aniso_label
_atom_site_aniso_U_11
_atom_site_aniso_U_22
_atom_site_aniso_U_33
_atom_site_aniso_U_12
_atom_site_aniso_U_13
_atom_site_aniso_U_23
Rh(1) 0.0151(2) 0.0220(2) 0.0189(2) 0.00034(15) 0.00500(16) -0.00085(15)
P(1) 0.0180(6) 0.0264(7) 0.0207(7) 0.0016(5) 0.0024(5) -0.0022(5)
Si(1) 0.0244(8) 0.0347(8) 0.0258(8) -0.0032(6) 0.0099(6) 0.0024(6)
Si(2) 0.0199(7) 0.0243(7) 0.0227(8) 0.0017(5) 0.0099(6) 0.0003(5)
Si(3) 0.0161(7) 0.0286(8) 0.0224(7) -0.0000(5) 0.0026(6) -0.0016(5)
Si(4) 0.0221(7) 0.0259(7) 0.0264(8) -0.0004(5) 0.0066(6) 0.0026(6)
C(1) 0.016(2) 0.028(2) 0.024(2) -0.004(2) 0.001(2) 0.004(2)
C(2) 0.026(2) 0.025(2) 0.030(3) -0.002(2) 0.008(2) 0.001(2)
C(3) 0.026(3) 0.028(2) 0.037(3) 0.001(2) 0.008(2) -0.002(2)
C(4) 0.035(3) 0.025(3) 0.042(4) 0.004(2) 0.002(3) -0.006(2)
C(5) 0.038(3) 0.020(2) 0.043(4) -0.004(2) 0.002(3) 0.000(2)
C(6) 0.031(3) 0.033(3) 0.031(3) -0.004(2) 0.005(2) 0.002(2)
C(7) 0.043(4) 0.054(4) 0.033(4) -0.005(3) 0.009(3) 0.008(3)
C(8) 0.036(4) 0.074(5) 0.048(4) -0.001(3) 0.019(3) -0.001(4)
C(9) 0.022(2) 0.035(3) 0.028(3) 0.001(2) 0.008(2) 0.001(2)
C(10) 0.043(3) 0.034(3) 0.026(3) 0.003(2) 0.018(2) -0.004(2)
C(11) 0.030(3) 0.023(2) 0.028(3) 0.006(2) 0.006(2) -0.001(2)
C(12) 0.033(3) 0.029(2) 0.021(2) 0.004(2) 0.012(2) -0.000(2)
C(13) 0.039(3) 0.039(3) 0.025(3) 0.004(2) 0.012(2) 0.009(2)
C(14) 0.062(4) 0.035(3) 0.019(3) 0.016(3) 0.014(3) 0.006(2)
C(15) 0.051(4) 0.042(3) 0.020(3) 0.012(3) -0.005(3) 0.000(2)
C(16) 0.035(3) 0.038(3) 0.022(3) -0.004(2) -0.004(2) -0.001(2)
C(17) 0.023(2) 0.037(3) 0.033(3) -0.008(2) -0.000(2) -0.000(2)
C(18) 0.029(3) 0.047(4) 0.057(5) 0.009(2) 0.023(3) -0.002(3)
C(19) 0.038(4) 0.054(4) 0.061(5) 0.000(3) 0.025(3) 0.026(3)
C(20) 0.070(5) 0.022(3) 0.039(4) 0.003(3) -0.010(3) -0.003(2)
C(21) 0.024(2) 0.030(2) 0.022(2) 0.005(2) 0.009(2) 0.003(2)
C(22) 0.031(3) 0.026(2) 0.030(3) -0.003(2) 0.001(2) 0.000(2)
C(23) 0.042(4) 0.026(3) 0.047(4) 0.004(2) -0.001(3) 0.007(2)
C(24) 0.044(4) 0.036(3) 0.049(4) 0.017(3) 0.004(3) 0.009(3)
C(25) 0.032(3) 0.052(4) 0.034(4) 0.009(3) -0.001(3) -0.001(3)
C(26) 0.022(2) 0.036(3) 0.032(3) 0.003(2) -0.002(2) -0.009(2)
C(27) 0.024(2) 0.029(2) 0.023(2) 0.002(2) 0.008(2) -0.005(2)
C(28) 0.037(3) 0.048(3) 0.031(3) 0.012(2) 0.015(3) 0.005(2)
C(29) 0.062(5) 0.073(5) 0.033(4) 0.014(4) 0.020(4) 0.008(3)
C(30) 0.067(5) 0.049(4) 0.063(6) 0.013(4) 0.043(5) 0.000(4)
C(31) 0.047(4) 0.059(4) 0.054(5) 0.017(3) 0.032(4) 0.002(3)
C(32) 0.026(3) 0.047(3) 0.031(3) 0.008(2) 0.010(2) -0.002(2)
C(33) 0.020(2) 0.024(2) 0.023(2) 0.005(2) 0.002(2) 0.000(2)
C(34) 0.022(2) 0.025(2) 0.031(3) -0.002(2) 0.008(2) -0.003(2)
C(35) 0.036(3) 0.025(2) 0.035(3) 0.003(2) 0.008(2) -0.001(2)
C(36) 0.031(3) 0.026(2) 0.039(3) -0.004(2) 0.008(2) 0.001(2)
C(37) 0.033(3) 0.040(3) 0.044(4) -0.008(2) 0.019(3) -0.006(2)
C(38) 0.038(3) 0.029(3) 0.037(3) -0.002(2) 0.017(3) -0.009(2)
C(39) 0.045(5) 0.106(8) 0.057(6) -0.013(5) 0.000(4) 0.016(5)

loop_
_atom_type_symbol
_atom_type_description
_atom_type_scat_dispersion_real
_atom_type_scat_dispersion_imag
_atom_type_scat_source
C C 0.003 0.002
;
International Tables for Crystallography
(1992, Vol. C, Tables 4.2.6.8 and 6.1.1.4)
;
H H 0.000 0.000
;
International Tables for Crystallography
(1992, Vol. C, Table 6.1.1.4)
;
Rh Rh -1.118 0.919
;
International Tables for Crystallography
(1992, Vol. C, Tables 4.2.6.8 and 6.1.1.4)
;
P P 0.102 0.094
;
International Tables for Crystallography
(1992, Vol. C, Tables 4.2.6.8 and 6.1.1.4)
;
Si Si 0.082 0.070
;
International Tables for Crystallography
(1992, Vol. C, Tables 4.2.6.8 and 6.1.1.4)
;

loop_
_geom_angle_atom_site_label_1
_geom_angle_atom_site_label_2
_geom_angle_atom_site_label_3
_geom_angle
_geom_angle_publ_flag
_geom_angle_site_symmetry_1
_geom_angle_site_symmetry_3
P(1) Rh(1) Si(2) 107.60(5) yes . .
P(1) Rh(1) Si(3) 165.59(6) yes . .
P(1) Rh(1) Si(4) 98.82(5) yes . .
Si(2) Rh(1) Si(3) 86.76(5) yes . .
Si(2) Rh(1) Si(4) 90.58(6) yes . .
Si(3) Rh(1) Si(4) 81.76(5) yes . .
Rh(1) P(1) C(21) 119.75(19) yes . .
Rh(1) P(1) C(27) 104.08(18) yes . .
Rh(1) P(1) C(33) 123.11(19) yes . .
C(21) P(1) C(27) 102.8(3) yes . .
C(21) P(1) C(33) 100.8(2) yes . .
C(27) P(1) C(33) 103.6(3) yes . .
C(1) Si(1) C(7) 111.4(3) yes . .
C(1) Si(1) C(8) 113.6(3) yes . .
C(7) Si(1) C(8) 105.5(4) yes . .
Rh(1) Si(2) C(2) 107.3(2) yes . .
Rh(1) Si(2) C(9) 112.3(2) yes . .
Rh(1) Si(2) C(10) 122.5(2) yes . .
C(2) Si(2) C(9) 105.4(2) yes . .
C(2) Si(2) C(10) 106.1(2) yes . .
C(9) Si(2) C(10) 102.0(3) yes . .
Rh(1) Si(3) C(11) 112.8(2) yes . .
Rh(1) Si(3) C(17) 124.70(19) yes . .
Rh(1) Si(3) C(18) 101.2(2) yes . .
C(11) Si(3) C(17) 105.0(2) yes . .
C(11) Si(3) C(18) 104.0(3) yes . .
C(17) Si(3) C(18) 107.1(3) yes . .
Rh(1) Si(4) C(12) 111.9(2) yes . .
Rh(1) Si(4) C(19) 123.1(2) yes . .
Rh(1) Si(4) C(20) 104.4(2) yes . .
C(12) Si(4) C(19) 104.1(3) yes . .
C(12) Si(4) C(20) 104.9(3) yes . .
C(19) Si(4) C(20) 107.1(4) yes . .
Si(1) C(1) C(2) 127.7(4) yes . .
Si(1) C(1) C(6) 112.4(5) yes . .
C(2) C(1) C(6) 119.7(6) yes . .
Si(2) C(2) C(1) 127.4(4) yes . .
Si(2) C(2) C(3) 114.6(5) yes . .
C(1) C(2) C(3) 118.0(5) yes . .
C(2) C(3) C(4) 122.3(7) yes . .
C(3) C(4) C(5) 118.8(7) yes . .
C(4) C(5) C(6) 121.1(6) yes . .
C(1) C(6) C(5) 120.0(7) yes . .
Si(3) C(11) C(12) 115.3(4) yes . .
Si(3) C(11) C(16) 125.2(5) yes . .
C(12) C(11) C(16) 119.4(6) yes . .
Si(4) C(12) C(11) 117.0(4) yes . .
Si(4) C(12) C(13) 123.6(4) yes . .
C(11) C(12) C(13) 119.3(5) yes . .
C(12) C(13) C(14) 120.3(6) yes . .
C(13) C(14) C(15) 120.4(6) yes . .
C(14) C(15) C(16) 119.5(6) yes . .
C(11) C(16) C(15) 121.0(6) yes . .
P(1) C(21) C(22) 118.4(4) yes . .
P(1) C(21) C(26) 123.7(4) yes . .
C(22) C(21) C(26) 117.9(5) yes . .
C(21) C(22) C(23) 120.4(5) yes . .
C(22) C(23) C(24) 120.5(6) yes . .
C(23) C(24) C(25) 119.6(6) yes . .
C(24) C(25) C(26) 119.8(6) yes . .
C(21) C(26) C(25) 121.7(6) yes . .
P(1) C(27) C(28) 123.8(5) yes . .
P(1) C(27) C(32) 118.5(5) yes . .
C(28) C(27) C(32) 117.6(7) yes . .
C(27) C(28) C(29) 121.6(7) yes . .
C(28) C(29) C(30) 118.6(8) yes . .
C(29) C(30) C(31) 121.3(11) yes . .
C(30) C(31) C(32) 119.0(8) yes . .
C(27) C(32) C(31) 121.9(6) yes . .
P(1) C(33) C(34) 122.3(5) yes . .
P(1) C(33) C(38) 118.8(4) yes . .
C(34) C(33) C(38) 118.8(5) yes . .
C(33) C(34) C(35) 120.6(7) yes . .
C(34) C(35) C(36) 119.6(6) yes . .
C(35) C(36) C(37) 120.0(6) yes . .
C(36) C(37) C(38) 121.1(8) yes . .
C(33) C(38) C(37) 119.8(6) yes . .
C(40) C(39) C(42) 45(2) yes . .
C(39) C(40) C(41) 112.1(10) yes . .
C(39) C(40) C(42) 69(2) yes . .
C(39) C(40) C(43) 140(2) yes . .
C(41) C(40) C(42) 44(2) yes . .
C(41) C(40) C(43) 28(2) yes . .
C(42) C(40) C(43) 71(3) yes . .
C(40) C(41) C(41) 112.3(9) yes . 3_655
C(40) C(41) C(42) 52(4) yes . .
C(40) C(41) C(43) 55(3) yes . .
C(40) C(41) C(43) 138(2) yes . 3_655
C(41) C(41) C(42) 164(4) yes 3_655 .
C(41) C(41) C(43) 57(3) yes 3_655 .
C(41) C(41) C(43) 26(2) yes 3_655 3_655
C(42) C(41) C(43) 107(5) yes . .
C(42) C(41) C(43) 169(4) yes . 3_655
C(43) C(41) C(43) 83(4) yes . 3_655
C(39) C(42) C(40) 66(3) yes . .
C(39) C(42) C(41) 148(6) yes . .
C(39) C(42) C(43) 122(5) yes . .
C(40) C(42) C(41) 84(4) yes . .
C(40) C(42) C(43) 56(3) yes . .
C(41) C(42) C(43) 28(2) yes . .
C(40) C(43) C(41) 97(4) yes . .
C(40) C(43) C(41) 165(4) yes . 3_655
C(40) C(43) C(42) 53(3) yes . .
C(40) C(43) C(43) 163(4) yes . 3_655
C(41) C(43) C(41) 97(4) yes . 3_655
C(41) C(43) C(42) 45(3) yes . .
C(41) C(43) C(43) 68(4) yes . 3_655
C(41) C(43) C(42) 141(5) yes 3_655 .
C(41) C(43) C(43) 29(2) yes 3_655 3_655
C(42) C(43) C(43) 112(4) yes . 3_655
C(1) Si(1) H(1) 116(5) no . .
C(7) Si(1) H(1) 106(4) no . .
C(8) Si(1) H(1) 103(4) no . .
C(2) C(3) H(2) 119.1 no . .
C(4) C(3) H(2) 118.6 no . .
C(3) C(4) H(3) 120.1 no . .
C(5) C(4) H(3) 121.1 no . .
C(4) C(5) H(4) 120.2 no . .
C(6) C(5) H(4) 118.8 no . .
C(1) C(6) H(5) 119.0 no . .
C(5) C(6) H(5) 121.0 no . .
Si(1) C(7) H(6) 109.7 no . .
Si(1) C(7) H(7) 109.3 no . .
Si(1) C(7) H(8) 109.4 no . .
H(6) C(7) H(7) 109.5 no . .
H(6) C(7) H(8) 109.5 no . .
H(7) C(7) H(8) 109.5 no . .
Si(1) C(8) H(9) 108.3 no . .
Si(1) C(8) H(10) 110.3 no . .
Si(1) C(8) H(11) 109.7 no . .
H(9) C(8) H(10) 109.5 no . .
H(9) C(8) H(11) 109.5 no . .
H(10) C(8) H(11) 109.5 no . .
Si(2) C(9) H(12) 109.7 no . .
Si(2) C(9) H(13) 109.0 no . .
Si(2) C(9) H(14) 109.7 no . .
H(12) C(9) H(13) 109.5 no . .
H(12) C(9) H(14) 109.5 no . .
H(13) C(9) H(14) 109.5 no . .
Si(2) C(10) H(15) 109.2 no . .
Si(2) C(10) H(16) 109.5 no . .
Si(2) C(10) H(17) 109.7 no . .
H(15) C(10) H(16) 109.5 no . .
H(15) C(10) H(17) 109.5 no . .
H(16) C(10) H(17) 109.5 no . .
C(12) C(13) H(18) 119.9 no . .
C(14) C(13) H(18) 119.8 no . .
C(13) C(14) H(19) 120.2 no . .
C(15) C(14) H(19) 119.5 no . .
C(14) C(15) H(20) 120.3 no . .
C(16) C(15) H(20) 120.2 no . .
C(11) C(16) H(21) 119.4 no . .
C(15) C(16) H(21) 119.6 no . .
Si(3) C(17) H(22) 110.2 no . .
Si(3) C(17) H(23) 110.0 no . .
Si(3) C(17) H(24) 108.2 no . .
H(22) C(17) H(23) 109.5 no . .
H(22) C(17) H(24) 109.5 no . .
H(23) C(17) H(24) 109.5 no . .
Si(3) C(18) H(25) 110.1 no . .
Si(3) C(18) H(26) 109.1 no . .
Si(3) C(18) H(27) 109.2 no . .
H(25) C(18) H(26) 109.5 no . .
H(25) C(18) H(27) 109.5 no . .
H(26) C(18) H(27) 109.5 no . .
Si(4) C(19) H(28) 108.8 no . .
Si(4) C(19) H(29) 109.5 no . .
Si(4) C(19) H(30) 110.1 no . .
H(28) C(19) H(29) 109.5 no . .
H(28) C(19) H(30) 109.5 no . .
H(29) C(19) H(30) 109.5 no . .
Si(4) C(20) H(31) 109.1 no . .
Si(4) C(20) H(32) 110.7 no . .
Si(4) C(20) H(33) 108.5 no . .
H(31) C(20) H(32) 109.5 no . .
H(31) C(20) H(33) 109.5 no . .
H(32) C(20) H(33) 109.5 no . .
C(21) C(22) H(34) 119.8 no . .
C(23) C(22) H(34) 119.8 no . .
C(22) C(23) H(35) 119.5 no . .
C(24) C(23) H(35) 119.9 no . .
C(23) C(24) H(36) 120.2 no . .
C(25) C(24) H(36) 120.1 no . .
C(24) C(25) H(37) 119.7 no . .
C(26) C(25) H(37) 120.5 no . .
C(21) C(26) H(38) 118.8 no . .
C(25) C(26) H(38) 119.4 no . .
C(27) C(28) H(39) 119.3 no . .
C(29) C(28) H(39) 119.1 no . .
C(28) C(29) H(40) 120.0 no . .
C(30) C(29) H(40) 121.5 no . .
C(29) C(30) H(41) 119.3 no . .
C(31) C(30) H(41) 119.5 no . .
C(30) C(31) H(42) 120.6 no . .
C(32) C(31) H(42) 120.4 no . .
C(27) C(32) H(43) 118.7 no . .
C(31) C(32) H(43) 119.4 no . .
C(33) C(34) H(44) 119.8 no . .
C(35) C(34) H(44) 119.5 no . .
C(34) C(35) H(45) 119.9 no . .
C(36) C(35) H(45) 120.4 no . .
C(35) C(36) H(46) 119.9 no . .
C(37) C(36) H(46) 120.1 no . .
C(36) C(37) H(47) 119.6 no . .
C(38) C(37) H(47) 119.3 no . .
C(33) C(38) H(48) 119.8 no . .
C(37) C(38) H(48) 120.4 no . .
C(40) C(39) H(49) 109.5 no . .
C(40) C(39) H(50) 108.8 no . .
C(40) C(39) H(51) 110.1 no . .
C(42) C(39) H(49) 100.2 no . .
C(42) C(39) H(50) 147.1 no . .
C(42) C(39) H(51) 72.2 no . .
H(49) C(39) H(50) 109.5 no . .
H(49) C(39) H(51) 109.5 no . .
H(50) C(39) H(51) 109.5 no . .

loop_
_geom_bond_atom_site_label_1
_geom_bond_atom_site_label_2
_geom_bond_distance
_geom_bond_publ_flag
_geom_bond_site_symmetry_2
Rh(1) P(1) 2.4629(14) yes .
Rh(1) Si(2) 2.2721(19) yes .
Rh(1) Si(3) 2.3566(14) yes .
Rh(1) Si(4) 2.3478(18) yes .
P(1) C(21) 1.839(6) yes .
P(1) C(27) 1.832(7) yes .
P(1) C(33) 1.835(6) yes .
Si(1) C(1) 1.877(7) yes .
Si(1) C(7) 1.874(8) yes .
Si(1) C(8) 1.865(8) yes .
Si(2) C(2) 1.933(6) yes .
Si(2) C(9) 1.897(6) yes .
Si(2) C(10) 1.895(6) yes .
Si(3) C(11) 1.876(7) yes .
Si(3) C(17) 1.910(6) yes .
Si(3) C(18) 1.898(9) yes .
Si(4) C(12) 1.894(5) yes .
Si(4) C(19) 1.875(10) yes .
Si(4) C(20) 1.903(8) yes .
C(1) C(2) 1.407(10) yes .
C(1) C(6) 1.420(8) yes .
C(2) C(3) 1.411(10) yes .
C(3) C(4) 1.396(9) yes .
C(4) C(5) 1.380(13) yes .
C(5) C(6) 1.397(10) yes .
C(11) C(12) 1.414(9) yes .
C(11) C(16) 1.387(8) yes .
C(12) C(13) 1.416(9) yes .
C(13) C(14) 1.394(9) yes .
C(14) C(15) 1.386(11) yes .
C(15) C(16) 1.415(10) yes .
C(21) C(22) 1.398(8) yes .
C(21) C(26) 1.395(7) yes .
C(22) C(23) 1.395(9) yes .
C(23) C(24) 1.389(10) yes .
C(24) C(25) 1.383(10) yes .
C(25) C(26) 1.387(9) yes .
C(27) C(28) 1.392(9) yes .
C(27) C(32) 1.385(9) yes .
C(28) C(29) 1.406(15) yes .
C(29) C(30) 1.375(14) yes .
C(30) C(31) 1.381(13) yes .
C(31) C(32) 1.392(14) yes .
C(33) C(34) 1.407(8) yes .
C(33) C(38) 1.390(11) yes .
C(34) C(35) 1.398(9) yes .
C(35) C(36) 1.388(12) yes .
C(36) C(37) 1.373(10) yes .
C(37) C(38) 1.401(10) yes .
C(39) C(40) 1.528(15) yes .
C(39) C(42) 1.56(6) yes .
C(40) C(41) 1.497(17) yes .
C(40) C(42) 1.19(7) yes .
C(40) C(43) 1.24(4) yes .
C(41) C(41) 1.571(12) yes 3_655
C(41) C(42) 1.04(5) yes .
C(41) C(43) 0.70(5) yes .
C(41) C(43) 1.33(4) yes 3_655
C(42) C(43) 1.42(6) yes .
C(43) C(43) 1.43(6) yes 3_655
Si(1) H(1) 1.41(10) no .
C(3) H(2) 0.950 no .
C(4) H(3) 0.950 no .
C(5) H(4) 0.950 no .
C(6) H(5) 0.950 no .
C(7) H(6) 0.950 no .
C(7) H(7) 0.950 no .
C(7) H(8) 0.950 no .
C(8) H(9) 0.950 no .
C(8) H(10) 0.950 no .
C(8) H(11) 0.950 no .
C(9) H(12) 0.950 no .
C(9) H(13) 0.950 no .
C(9) H(14) 0.950 no .
C(10) H(15) 0.950 no .
C(10) H(16) 0.950 no .
C(10) H(17) 0.950 no .
C(13) H(18) 0.950 no .
C(14) H(19) 0.950 no .
C(15) H(20) 0.950 no .
C(16) H(21) 0.950 no .
C(17) H(22) 0.950 no .
C(17) H(23) 0.950 no .
C(17) H(24) 0.950 no .
C(18) H(25) 0.950 no .
C(18) H(26) 0.950 no .
C(18) H(27) 0.950 no .
C(19) H(28) 0.950 no .
C(19) H(29) 0.950 no .
C(19) H(30) 0.950 no .
C(20) H(31) 0.950 no .
C(20) H(32) 0.950 no .
C(20) H(33) 0.950 no .
C(22) H(34) 0.950 no .
C(23) H(35) 0.950 no .
C(24) H(36) 0.950 no .
C(25) H(37) 0.950 no .
C(26) H(38) 0.950 no .
C(28) H(39) 0.950 no .
C(29) H(40) 0.950 no .
C(30) H(41) 0.950 no .
C(31) H(42) 0.950 no .
C(32) H(43) 0.950 no .
C(34) H(44) 0.950 no .
C(35) H(45) 0.950 no .
C(36) H(46) 0.950 no .
C(37) H(47) 0.950 no .
C(38) H(48) 0.950 no .
C(39) H(49) 0.950 no .
C(39) H(50) 0.950 no .
C(39) H(51) 0.950 no .

loop_
_geom_contact_atom_site_label_1
_geom_contact_atom_site_label_2
_geom_contact_distance
_geom_contact_site_symmetry_2
C(3) C(4) 3.412(9) 3_555
C(4) C(3) 3.412(9) 3_555
C(4) C(4) 3.581(10) 3_555
C(14) C(36) 3.586(12) 4_454
C(15) C(36) 3.557(11) 4_454
C(36) C(14) 3.586(12) 4_655
C(36) C(15) 3.557(11) 4_655
C(3) H(3) 3.192 3_555
C(4) H(2) 3.255 3_555
C(4) H(3) 3.563 3_555
C(4) H(15) 3.138 3_555
C(4) H(36) 3.130 3_656
C(5) H(2) 3.533 3_555
C(5) H(6) 3.292 3_556
C(5) H(15) 3.338 3_555
C(5) H(16) 3.512 3_555
C(5) H(36) 2.906 3_656
C(5) H(37) 3.548 3_656
C(5) H(49) 3.439 3_555
C(6) H(6) 3.120 3_556
C(6) H(36) 3.513 3_656
C(6) H(49) 3.278 3_555
C(7) H(4) 3.467 3_556
C(7) H(5) 3.193 3_556
C(7) H(49) 3.056 1_556
C(8) H(13) 3.394 1_455
C(8) H(14) 3.363 1_455
C(9) H(9) 3.175 1_655
C(9) H(25) 3.429 1_655
C(10) H(3) 3.323 3_555
C(10) H(4) 3.307 3_555
C(10) H(40) 3.485 1_554
C(10) H(41) 3.559 1_554
C(11) H(46) 3.015 4_454
C(12) H(41) 3.364 1_554
C(12) H(46) 3.047 4_454
C(13) H(31) 3.420 4_554
C(13) H(33) 3.597 4_554
C(13) H(41) 2.905 1_554
C(13) H(46) 2.994 4_454
C(13) H(47) 3.519 4_454
C(14) H(31) 3.143 4_554
C(14) H(41) 2.917 1_554
C(14) H(42) 3.493 1_554
C(14) H(46) 2.955 4_454
C(14) H(47) 3.120 4_454
C(15) H(38) 2.981 1_454
C(15) H(41) 3.389 1_554
C(15) H(46) 2.942 4_454
C(16) H(38) 3.405 1_454
C(16) H(39) 3.448 1_454
C(16) H(46) 2.969 4_454
C(17) H(51) 3.573 1_455
C(18) H(12) 3.539 1_455
C(18) H(45) 3.487 4_454
C(18) H(47) 3.106 1_455
C(18) H(48) 3.171 1_455
C(19) H(26) 3.390 1_655
C(19) H(45) 2.879 4_554
C(20) H(18) 3.230 4_555
C(20) H(19) 3.243 4_555
C(23) H(10) 3.270 1_655
C(23) H(35) 3.098 3_656
C(23) H(50) 3.391 1_556
C(24) H(4) 3.551 3_656
C(24) H(10) 3.009 1_655
C(24) H(35) 3.278 3_656
C(24) H(50) 3.210 1_556
C(25) H(4) 3.573 3_656
C(25) H(10) 3.131 1_655
C(25) H(50) 3.252 1_556
C(26) H(10) 3.486 1_655
C(26) H(20) 3.369 1_656
C(26) H(50) 3.476 1_556
C(28) H(20) 3.546 1_656
C(28) H(21) 3.360 1_656
C(28) H(50) 3.323 1_556
C(29) H(16) 3.586 1_556
C(29) H(51) 3.421 1_556
C(30) H(17) 3.467 1_556
C(30) H(32) 3.591 4_555
C(31) H(32) 3.496 4_555
C(31) H(47) 3.529 1_455
C(33) H(20) 3.230 1_656
C(34) H(20) 2.737 1_656
C(34) H(29) 3.509 4_555
C(35) H(19) 3.256 1_656
C(35) H(20) 2.930 1_656
C(35) H(26) 3.431 4_655
C(35) H(28) 3.238 4_555
C(35) H(29) 3.218 4_555
C(36) H(19) 3.296 1_656
C(36) H(20) 3.570 1_656
C(36) H(42) 3.359 1_655
C(37) H(27) 3.287 1_655
C(37) H(42) 2.923 1_655
C(38) H(25) 3.350 1_655
C(38) H(42) 3.508 1_655
C(39) H(5) 3.594 3_555
C(39) H(8) 3.321 1_554
C(39) H(23) 3.330 1_655
C(39) H(39) 3.314 1_554
C(39) H(40) 3.577 1_554
C(40) H(3) 3.506 3_655
C(40) H(11) 3.504 3_555
C(40) H(22) 3.482 1_655
C(40) H(23) 3.470 1_655
C(41) H(2) 3.277 .
C(41) H(13) 3.575 .
C(41) H(23) 3.576 1_655
C(42) H(2) 3.333 .
C(42) H(16) 3.523 .
C(42) H(23) 3.343 1_655
C(43) H(2) 3.434 3_655
C(43) H(11) 3.598 3_555
H(2) C(4) 3.255 3_555
H(2) C(5) 3.533 3_555
H(2) C(41) 3.277 .
H(2) C(42) 3.333 .
H(2) C(43) 3.434 3_655
H(2) H(3) 3.175 3_555
H(3) C(3) 3.192 3_555
H(3) C(4) 3.563 3_555
H(3) C(10) 3.323 3_555
H(3) C(40) 3.506 3_655
H(3) H(2) 3.175 3_555
H(3) H(15) 2.477 3_555
H(3) H(16) 3.459 3_555
H(3) H(22) 2.894 3_555
H(3) H(24) 3.579 3_555
H(3) H(36) 3.263 3_656
H(3) H(37) 3.538 3_656
H(4) C(7) 3.467 3_556
H(4) C(10) 3.307 3_555
H(4) C(24) 3.551 3_656
H(4) C(25) 3.573 3_656
H(4) H(6) 2.866 3_556
H(4) H(7) 3.309 3_556
H(4) H(15) 2.869 3_555
H(4) H(16) 2.881 3_555
H(4) H(36) 2.900 3_656
H(4) H(37) 2.939 3_656
H(4) H(49) 3.005 3_555
H(4) H(51) 3.467 3_555
H(5) C(7) 3.193 3_556
H(5) C(39) 3.594 3_555
H(5) H(6) 2.530 3_556
H(5) H(8) 3.049 3_556
H(5) H(49) 2.736 3_555
H(6) C(5) 3.292 3_556
H(6) C(6) 3.120 3_556
H(6) H(4) 2.866 3_556
H(6) H(5) 2.530 3_556
H(6) H(36) 3.363 1_455
H(6) H(49) 3.154 1_556
H(7) H(4) 3.309 3_556
H(7) H(49) 2.978 1_556
H(8) C(39) 3.321 1_556
H(8) H(5) 3.049 3_556
H(8) H(49) 2.553 1_556
H(8) H(50) 3.274 1_556
H(9) C(9) 3.175 1_455
H(9) H(12) 3.163 1_455
H(9) H(13) 2.939 1_455
H(9) H(14) 2.892 1_455
H(10) C(23) 3.270 1_455
H(10) C(24) 3.009 1_455
H(10) C(25) 3.131 1_455
H(10) C(26) 3.486 1_455
H(10) H(13) 3.544 1_455
H(10) H(14) 3.164 1_455
H(10) H(36) 3.314 1_455
H(10) H(37) 3.495 1_455
H(11) C(40) 3.504 3_555
H(11) C(43) 3.598 3_555
H(11) H(13) 3.178 1_455
H(11) H(14) 3.516 1_455
H(12) C(18) 3.539 1_655
H(12) H(9) 3.163 1_655
H(12) H(23) 3.148 1_655
H(12) H(25) 2.930 1_655
H(12) H(26) 3.318 1_655
H(13) C(8) 3.394 1_655
H(13) C(41) 3.575 .
H(13) H(9) 2.939 1_655
H(13) H(10) 3.544 1_655
H(13) H(11) 3.178 1_655
H(13) H(23) 3.462 1_655
H(14) C(8) 3.363 1_655
H(14) H(9) 2.892 1_655
H(14) H(10) 3.164 1_655
H(14) H(11) 3.516 1_655
H(14) H(25) 3.159 1_655
H(15) C(4) 3.138 3_555
H(15) C(5) 3.338 3_555
H(15) H(3) 2.477 3_555
H(15) H(4) 2.869 3_555
H(15) H(37) 3.267 1_454
H(16) C(5) 3.512 3_555
H(16) C(29) 3.586 1_554
H(16) C(42) 3.523 .
H(16) H(3) 3.459 3_555
H(16) H(4) 2.881 3_555
H(16) H(40) 2.955 1_554
H(16) H(41) 3.572 1_554
H(16) H(51) 2.941 .
H(17) C(30) 3.467 1_554
H(17) H(40) 3.126 1_554
H(17) H(41) 2.786 1_554
H(18) C(20) 3.230 4_554
H(18) H(31) 2.963 4_554
H(18) H(32) 3.431 4_554
H(18) H(33) 2.801 4_554
H(18) H(41) 3.155 1_554
H(18) H(43) 3.497 4_554
H(18) H(44) 3.492 4_554
H(18) H(46) 3.545 4_454
H(19) C(20) 3.243 4_554
H(19) C(35) 3.256 1_454
H(19) C(36) 3.296 1_454
H(19) H(27) 3.421 4_554
H(19) H(31) 2.398 4_554
H(19) H(32) 3.595 4_554
H(19) H(33) 3.400 4_554
H(19) H(41) 3.169 1_554
H(19) H(42) 3.153 1_554
H(19) H(45) 3.260 1_454
H(19) H(46) 3.275 1_454
H(19) H(46) 3.495 4_454
H(19) H(47) 2.985 4_454
H(20) C(26) 3.369 1_454
H(20) C(28) 3.546 1_454
H(20) C(33) 3.230 1_454
H(20) C(34) 2.737 1_454
H(20) C(35) 2.930 1_454
H(20) C(36) 3.570 1_454
H(20) H(38) 2.507 1_454
H(20) H(39) 3.134 1_454
H(20) H(44) 2.861 1_454
H(20) H(45) 3.199 1_454
H(20) H(46) 3.468 4_454
H(21) C(28) 3.360 1_454
H(21) H(38) 3.284 1_454
H(21) H(39) 2.708 1_454
H(21) H(40) 3.290 1_454
H(21) H(46) 3.503 4_454
H(22) C(40) 3.482 1_455
H(22) H(3) 2.894 3_555
H(22) H(50) 3.332 1_455
H(22) H(51) 3.549 1_455
H(23) C(39) 3.330 1_455
H(23) C(40) 3.470 1_455
H(23) C(41) 3.576 1_455
H(23) C(42) 3.343 1_455
H(23) H(12) 3.148 1_455
H(23) H(13) 3.462 1_455
H(23) H(50) 3.290 1_455
H(23) H(51) 2.838 1_455
H(24) H(3) 3.579 3_555
H(25) C(9) 3.429 1_455
H(25) C(38) 3.350 1_455
H(25) H(12) 2.930 1_455
H(25) H(14) 3.159 1_455
H(25) H(30) 3.377 1_455
H(25) H(47) 3.145 1_455
H(25) H(48) 2.574 1_455
H(26) C(19) 3.390 1_455
H(26) C(35) 3.431 4_454
H(26) H(12) 3.318 1_455
H(26) H(28) 3.085 1_455
H(26) H(30) 2.962 1_455
H(26) H(45) 2.671 4_454
H(26) H(46) 3.156 4_454
H(26) H(47) 3.233 1_455
H(26) H(48) 3.274 1_455
H(27) C(37) 3.287 1_455
H(27) H(19) 3.421 4_555
H(27) H(45) 3.504 4_454
H(27) H(47) 2.478 1_455
H(27) H(48) 3.186 1_455
H(28) C(35) 3.238 4_554
H(28) H(26) 3.085 1_655
H(28) H(44) 3.290 4_554
H(28) H(45) 2.400 4_554
H(29) C(34) 3.509 4_554
H(29) C(35) 3.218 4_554
H(29) H(40) 3.401 1_554
H(29) H(41) 3.487 1_554
H(29) H(44) 3.198 4_554
H(29) H(45) 2.614 4_554
H(30) H(25) 3.377 1_655
H(30) H(26) 2.962 1_655
H(30) H(40) 3.320 1_554
H(30) H(45) 3.221 4_554
H(31) C(13) 3.420 4_555
H(31) C(14) 3.143 4_555
H(31) H(18) 2.963 4_555
H(31) H(19) 2.398 4_555
H(31) H(42) 3.397 4_554
H(31) H(46) 3.273 4_454
H(32) C(30) 3.591 4_554
H(32) C(31) 3.496 4_554
H(32) H(18) 3.431 4_555
H(32) H(19) 3.595 4_555
H(32) H(42) 3.597 4_554
H(32) H(44) 3.369 4_554
H(33) C(13) 3.597 4_555
H(33) H(18) 2.801 4_555
H(33) H(19) 3.400 4_555
H(35) C(23) 3.098 3_656
H(35) C(24) 3.278 3_656
H(35) H(35) 2.385 3_656
H(35) H(36) 2.764 3_656
H(36) C(4) 3.130 3_656
H(36) C(5) 2.906 3_656
H(36) C(6) 3.513 3_656
H(36) H(3) 3.263 3_656
H(36) H(4) 2.900 3_656
H(36) H(6) 3.363 1_655
H(36) H(10) 3.314 1_655
H(36) H(35) 2.764 3_656
H(36) H(50) 3.576 1_556
H(37) C(5) 3.548 3_656
H(37) H(3) 3.538 3_656
H(37) H(4) 2.939 3_656
H(37) H(10) 3.495 1_655
H(37) H(15) 3.267 1_656
H(37) H(41) 3.576 1_655
H(38) C(15) 2.981 1_656
H(38) C(16) 3.405 1_656
H(38) H(20) 2.507 1_656
H(38) H(21) 3.284 1_656
H(38) H(42) 3.469 1_655
H(39) C(16) 3.448 1_656
H(39) C(39) 3.314 1_556
H(39) H(20) 3.134 1_656
H(39) H(21) 2.708 1_656
H(39) H(49) 3.566 1_556
H(39) H(50) 2.682 1_556
H(39) H(51) 3.230 1_556
H(40) C(10) 3.485 1_556
H(40) C(39) 3.577 1_556
H(40) H(16) 2.955 1_556
H(40) H(17) 3.126 1_556
H(40) H(21) 3.290 1_656
H(40) H(29) 3.401 1_556
H(40) H(30) 3.320 1_556
H(40) H(50) 3.527 1_556
H(40) H(51) 2.905 1_556
H(41) C(10) 3.559 1_556
H(41) C(12) 3.364 1_556
H(41) C(13) 2.905 1_556
H(41) C(14) 2.917 1_556
H(41) C(15) 3.389 1_556
H(41) H(16) 3.572 1_556
H(41) H(17) 2.786 1_556
H(41) H(18) 3.155 1_556
H(41) H(19) 3.169 1_556
H(41) H(29) 3.487 1_556
H(41) H(37) 3.576 1_455
H(42) C(14) 3.493 1_556
H(42) C(36) 3.359 1_455
H(42) C(37) 2.923 1_455
H(42) C(38) 3.508 1_455
H(42) H(19) 3.153 1_556
H(42) H(31) 3.397 4_555
H(42) H(32) 3.597 4_555
H(42) H(38) 3.469 1_455
H(42) H(46) 3.479 1_455
H(42) H(47) 2.768 1_455
H(43) H(18) 3.497 4_555
H(43) H(47) 3.229 1_455
H(44) H(18) 3.492 4_555
H(44) H(20) 2.861 1_656
H(44) H(28) 3.290 4_555
H(44) H(29) 3.198 4_555
H(44) H(32) 3.369 4_555
H(45) C(18) 3.487 4_655
H(45) C(19) 2.879 4_555
H(45) H(19) 3.260 1_656
H(45) H(20) 3.199 1_656
H(45) H(26) 2.671 4_655
H(45) H(27) 3.504 4_655
H(45) H(28) 2.400 4_555
H(45) H(29) 2.614 4_555
H(45) H(30) 3.221 4_555
H(46) C(11) 3.015 4_655
H(46) C(12) 3.047 4_655
H(46) C(13) 2.994 4_655
H(46) C(14) 2.955 4_655
H(46) C(15) 2.942 4_655
H(46) C(16) 2.969 4_655
H(46) H(18) 3.545 4_655
H(46) H(19) 3.275 1_656
H(46) H(19) 3.495 4_655
H(46) H(20) 3.468 4_655
H(46) H(21) 3.503 4_655
H(46) H(26) 3.156 4_655
H(46) H(31) 3.273 4_655
H(46) H(42) 3.479 1_655
H(47) C(13) 3.519 4_655
H(47) C(14) 3.120 4_655
H(47) C(18) 3.106 1_655
H(47) C(31) 3.529 1_655
H(47) H(19) 2.985 4_655
H(47) H(25) 3.145 1_655
H(47) H(26) 3.233 1_655
H(47) H(27) 2.478 1_655
H(47) H(42) 2.768 1_655
H(47) H(43) 3.229 1_655
H(48) C(18) 3.171 1_655
H(48) H(25) 2.574 1_655
H(48) H(26) 3.274 1_655
H(48) H(27) 3.186 1_655
H(49) C(5) 3.439 3_555
H(49) C(6) 3.278 3_555
H(49) C(7) 3.056 1_554
H(49) H(4) 3.005 3_555
H(49) H(5) 2.736 3_555
H(49) H(6) 3.154 1_554
H(49) H(7) 2.978 1_554
H(49) H(8) 2.553 1_554
H(49) H(39) 3.566 1_554
H(50) C(23) 3.391 1_554
H(50) C(24) 3.210 1_554
H(50) C(25) 3.252 1_554
H(50) C(26) 3.476 1_554
H(50) C(28) 3.323 1_554
H(50) H(8) 3.274 1_554
H(50) H(22) 3.332 1_655
H(50) H(23) 3.290 1_655
H(50) H(36) 3.576 1_554
H(50) H(39) 2.682 1_554
H(50) H(40) 3.527 1_554
H(51) C(17) 3.573 1_655
H(51) C(29) 3.421 1_554
H(51) H(4) 3.467 3_555
H(51) H(16) 2.941 .
H(51) H(22) 3.549 1_655
H(51) H(23) 2.838 1_655
H(51) H(39) 3.230 1_554
H(51) H(40) 2.905 1_554

loop_
_geom_torsion_atom_site_label_1
_geom_torsion_atom_site_label_2
_geom_torsion_atom_site_label_3
_geom_torsion_atom_site_label_4
_geom_torsion
_geom_torsion_site_symmetry_1
_geom_torsion_site_symmetry_3
_geom_torsion_site_symmetry_4
P(1) Rh(1) Si(2) C(2) 90.92(18) . . .
P(1) Rh(1) Si(2) C(9) -24.5(2) . . .
P(1) Rh(1) Si(2) C(10) -146.3(2) . . .
Si(2) Rh(1) P(1) C(21) -31.7(2) . . .
Si(2) Rh(1) P(1) C(27) -145.7(2) . . .
Si(2) Rh(1) P(1) C(33) 97.4(2) . . .
P(1) Rh(1) Si(3) C(11) 103.0(3) . . .
P(1) Rh(1) Si(3) C(17) -127.7(3) . . .
P(1) Rh(1) Si(3) C(18) -7.6(3) . . .
Si(3) Rh(1) P(1) C(21) 143.6(3) . . .
Si(3) Rh(1) P(1) C(27) 29.6(3) . . .
Si(3) Rh(1) P(1) C(33) -87.3(3) . . .
P(1) Rh(1) Si(4) C(12) -173.1(2) . . .
P(1) Rh(1) Si(4) C(19) 61.8(3) . . .
P(1) Rh(1) Si(4) C(20) -60.2(2) . . .
Si(4) Rh(1) P(1) C(21) -125.2(2) . . .
Si(4) Rh(1) P(1) C(27) 120.9(2) . . .
Si(4) Rh(1) P(1) C(33) 4.0(2) . . .
Si(2) Rh(1) Si(3) C(11) -81.5(2) . . .
Si(2) Rh(1) Si(3) C(17) 47.8(3) . . .
Si(2) Rh(1) Si(3) C(18) 168.0(2) . . .
Si(3) Rh(1) Si(2) C(2) -87.92(18) . . .
Si(3) Rh(1) Si(2) C(9) 156.7(2) . . .
Si(3) Rh(1) Si(2) C(10) 34.8(2) . . .
Si(2) Rh(1) Si(4) C(12) 79.0(2) . . .
Si(2) Rh(1) Si(4) C(19) -46.1(3) . . .
Si(2) Rh(1) Si(4) C(20) -168.1(2) . . .
Si(4) Rh(1) Si(2) C(2) -169.63(18) . . .
Si(4) Rh(1) Si(2) C(9) 75.0(2) . . .
Si(4) Rh(1) Si(2) C(10) -46.9(2) . . .
Si(3) Rh(1) Si(4) C(12) -7.7(2) . . .
Si(3) Rh(1) Si(4) C(19) -132.7(3) . . .
Si(3) Rh(1) Si(4) C(20) 105.2(2) . . .
Si(4) Rh(1) Si(3) C(11) 9.6(2) . . .
Si(4) Rh(1) Si(3) C(17) 138.9(3) . . .
Si(4) Rh(1) Si(3) C(18) -101.0(2) . . .
Rh(1) P(1) C(21) C(22) -15.8(7) . . .
Rh(1) P(1) C(21) C(26) 165.8(5) . . .
Rh(1) P(1) C(27) C(28) 146.1(5) . . .
Rh(1) P(1) C(27) C(32) -31.0(5) . . .
Rh(1) P(1) C(33) C(34) 101.4(4) . . .
Rh(1) P(1) C(33) C(38) -77.9(4) . . .
C(21) P(1) C(27) C(28) 20.6(6) . . .
C(21) P(1) C(27) C(32) -156.6(5) . . .
C(27) P(1) C(21) C(22) 98.8(6) . . .
C(27) P(1) C(21) C(26) -79.6(7) . . .
C(21) P(1) C(33) C(34) -121.8(5) . . .
C(21) P(1) C(33) C(38) 58.8(5) . . .
C(33) P(1) C(21) C(22) -154.4(6) . . .
C(33) P(1) C(21) C(26) 27.2(7) . . .
C(27) P(1) C(33) C(34) -15.7(5) . . .
C(27) P(1) C(33) C(38) 164.9(4) . . .
C(33) P(1) C(27) C(28) -84.1(5) . . .
C(33) P(1) C(27) C(32) 98.7(5) . . .
C(7) Si(1) C(1) C(2) -119.8(5) . . .
C(7) Si(1) C(1) C(6) 55.8(5) . . .
C(8) Si(1) C(1) C(2) 121.3(5) . . .
C(8) Si(1) C(1) C(6) -63.1(5) . . .
Rh(1) Si(2) C(2) C(1) 6.0(5) . . .
Rh(1) Si(2) C(2) C(3) -175.2(3) . . .
C(9) Si(2) C(2) C(1) 125.9(5) . . .
C(9) Si(2) C(2) C(3) -55.3(5) . . .
C(10) Si(2) C(2) C(1) -126.4(5) . . .
C(10) Si(2) C(2) C(3) 52.4(5) . . .
Rh(1) Si(3) C(11) C(12) -10.5(6) . . .
Rh(1) Si(3) C(11) C(16) 172.5(5) . . .
C(17) Si(3) C(11) C(12) -149.2(5) . . .
C(17) Si(3) C(11) C(16) 33.7(7) . . .
C(18) Si(3) C(11) C(12) 98.4(5) . . .
C(18) Si(3) C(11) C(16) -78.7(6) . . .
Rh(1) Si(4) C(12) C(11) 4.0(6) . . .
Rh(1) Si(4) C(12) C(13) -177.0(5) . . .
C(19) Si(4) C(12) C(11) 139.0(5) . . .
C(19) Si(4) C(12) C(13) -42.0(7) . . .
C(20) Si(4) C(12) C(11) -108.6(6) . . .
C(20) Si(4) C(12) C(13) 70.3(7) . . .
Si(1) C(1) C(2) Si(2) -6.0(7) . . .
Si(1) C(1) C(2) C(3) 175.3(4) . . .
Si(1) C(1) C(6) C(5) -175.8(4) . . .
C(2) C(1) C(6) C(5) 0.2(6) . . .
C(6) C(1) C(2) Si(2) 178.7(4) . . .
C(6) C(1) C(2) C(3) -0.1(6) . . .
Si(2) C(2) C(3) C(4) 180.0(4) . . .
C(1) C(2) C(3) C(4) -1.1(8) . . .
C(2) C(3) C(4) C(5) 2.1(9) . . .
C(3) C(4) C(5) C(6) -2.0(9) . . .
C(4) C(5) C(6) C(1) 0.8(9) . . .
Si(3) C(11) C(12) Si(4) 4.0(7) . . .
Si(3) C(11) C(12) C(13) -175.0(5) . . .
Si(3) C(11) C(16) C(15) 175.5(6) . . .
C(12) C(11) C(16) C(15) -1.5(11) . . .
C(16) C(11) C(12) Si(4) -178.7(5) . . .
C(16) C(11) C(12) C(13) 2.3(10) . . .
Si(4) C(12) C(13) C(14) 179.0(6) . . .
C(11) C(12) C(13) C(14) -2.1(11) . . .
C(12) C(13) C(14) C(15) 1.1(12) . . .
C(13) C(14) C(15) C(16) -0.2(9) . . .
C(14) C(15) C(16) C(11) 0.4(11) . . .
P(1) C(21) C(22) C(23) -177.5(6) . . .
P(1) C(21) C(26) C(25) 177.0(6) . . .
C(22) C(21) C(26) C(25) -1.4(12) . . .
C(26) C(21) C(22) C(23) 1.0(12) . . .
C(21) C(22) C(23) C(24) -0.3(10) . . .
C(22) C(23) C(24) C(25) -0.0(14) . . .
C(23) C(24) C(25) C(26) -0.3(11) . . .
C(24) C(25) C(26) C(21) 1.1(14) . . .
P(1) C(27) C(28) C(29) -177.3(6) . . .
P(1) C(27) C(32) C(31) 178.6(5) . . .
C(28) C(27) C(32) C(31) 1.3(10) . . .
C(32) C(27) C(28) C(29) -0.0(9) . . .
C(27) C(28) C(29) C(30) 0.6(11) . . .
C(28) C(29) C(30) C(31) -2.4(13) . . .
C(29) C(30) C(31) C(32) 3.6(13) . . .
C(30) C(31) C(32) C(27) -3.0(11) . . .
P(1) C(33) C(34) C(35) 178.8(4) . . .
P(1) C(33) C(38) C(37) -179.7(4) . . .
C(34) C(33) C(38) C(37) 0.9(8) . . .
C(38) C(33) C(34) C(35) -1.8(8) . . .
C(33) C(34) C(35) C(36) 1.8(9) . . .
C(34) C(35) C(36) C(37) -0.9(9) . . .
C(35) C(36) C(37) C(38) 0.1(8) . . .
C(36) C(37) C(38) C(33) -0.1(8) . . .
C(40) C(39) C(42) C(41) 17(6) . . .
C(40) C(39) C(42) C(43) 3(2) . . .
C(42) C(39) C(40) C(41) -7(2) . . .
C(42) C(39) C(40) C(43) -5(3) . . .
C(39) C(40) C(41) C(42) 9(3) . . .
C(39) C(40) C(41) C(43) 178(2) . . .
C(39) C(40) C(41) C(41) -176.0(7) . . 3_655
C(39) C(40) C(41) C(43) -172(2) . . 3_655
C(39) C(40) C(42) C(41) -171(3) . . .
C(39) C(40) C(42) C(43) -176(2) . . .
C(39) C(40) C(43) C(41) -3(3) . . .
C(39) C(40) C(43) C(42) 5(3) . . .
C(39) C(40) C(43) C(41) -157(11) . . 3_655
C(39) C(40) C(43) C(43) -25(15) . . 3_655
C(41) C(40) C(42) C(39) 171(3) . . .
C(41) C(40) C(42) C(43) -5(2) . . .
C(42) C(40) C(41) C(43) 169(5) . . .
C(42) C(40) C(41) C(41) 175(3) . . 3_655
C(42) C(40) C(41) C(43) 179.1(19) . . 3_655
C(41) C(40) C(43) C(42) 8(3) . . .
C(41) C(40) C(43) C(41) -154(16) . . 3_655
C(41) C(40) C(43) C(43) -22(10) . . 3_655
C(43) C(40) C(41) C(42) -169(5) . . .
C(43) C(40) C(41) C(41) 6(3) . . 3_655
C(43) C(40) C(41) C(43) 10(4) . . 3_655
C(42) C(40) C(43) C(41) -8(3) . . .
C(42) C(40) C(43) C(41) -162(13) . . 3_655
C(42) C(40) C(43) C(43) -30(13) . . 3_655
C(43) C(40) C(42) C(39) 176(2) . . .
C(43) C(40) C(42) C(41) 5(2) . . .
C(40) C(41) C(41) C(42) 166(11) . 3_655 3_655
C(40) C(41) C(41) C(43) 174(4) . 3_655 3_655
C(40) C(41) C(41) C(43) -6(3) . 3_655 .
C(40) C(41) C(42) C(39) -15(6) . . .
C(40) C(41) C(42) C(43) 9(4) . . .
C(40) C(41) C(43) C(42) -9(4) . . .
C(40) C(41) C(43) C(41) 173(4) . . 3_655
C(40) C(41) C(43) C(43) 173(3) . . 3_655
C(40) C(41) C(43) C(40) -162(12) . 3_655 3_655
C(40) C(41) C(43) C(41) -8(5) . 3_655 3_655
C(40) C(41) C(43) C(42) -6(7) . 3_655 3_655
C(40) C(41) C(43) C(43) -8(3) . 3_655 .
C(41) C(41) C(42) C(39) -32(17) 3_655 . .
C(41) C(41) C(42) C(40) -17(12) 3_655 . .
C(41) C(41) C(42) C(43) -7(10) 3_655 . .
C(42) C(41) C(41) C(40) -166(10) . 3_655 3_655
C(42) C(41) C(41) C(43) -172(11) . 3_655 3_655
C(42) C(41) C(41) C(43) 8(11) . 3_655 .
C(41) C(41) C(43) C(40) -173(4) 3_655 . .
C(41) C(41) C(43) C(42) 178(3) 3_655 . .
C(43) C(41) C(41) C(40) -174(3) . 3_655 3_655
C(43) C(41) C(41) C(42) 172(12) . 3_655 3_655
C(41) C(41) C(43) C(40) -154(17) 3_655 3_655 3_655
C(41) C(41) C(43) C(42) 3(3) 3_655 3_655 3_655
C(43) C(41) C(41) C(40) 6(4) 3_655 3_655 3_655
C(43) C(41) C(41) C(42) -8(12) 3_655 3_655 3_655
C(42) C(41) C(43) C(40) 9(4) . . .
C(42) C(41) C(43) C(41) -178(3) . . 3_655
C(42) C(41) C(43) C(43) -178(3) . . 3_655
C(43) C(41) C(42) C(39) -25(9) . . .
C(43) C(41) C(42) C(40) -9(4) . . .
C(42) C(41) C(43) C(40) 14(27) . 3_655 3_655
C(42) C(41) C(43) C(41) 168(17) . 3_655 3_655
C(42) C(41) C(43) C(42) 171(14) . 3_655 3_655
C(42) C(41) C(43) C(43) 168(18) . 3_655 .
C(43) C(41) C(42) C(39) 168(13) 3_655 . .
C(43) C(41) C(42) C(40) -177(7) 3_655 . .
C(43) C(41) C(42) C(43) -167(19) 3_655 . .
C(43) C(41) C(43) C(40) -154(14) . 3_655 3_655
C(43) C(41) C(43) C(42) 3(5) . 3_655 3_655
C(43) C(41) C(43) C(40) -173(3) 3_655 . .
C(43) C(41) C(43) C(42) 178(3) 3_655 . .
C(39) C(42) C(43) C(40) -4(2) . . .
C(39) C(42) C(43) C(41) 165(6) . . .
C(39) C(42) C(43) C(41) 169(4) . . 3_655
C(39) C(42) C(43) C(43) 167(3) . . 3_655
C(40) C(42) C(43) C(41) 169(5) . . .
C(40) C(42) C(43) C(41) 172(5) . . 3_655
C(40) C(42) C(43) C(43) 171(3) . . 3_655
C(41) C(42) C(43) C(40) -169(5) . . .
C(41) C(42) C(43) C(41) 4(5) . . 3_655
C(41) C(42) C(43) C(43) 2(3) . . 3_655
C(40) C(43) C(43) C(41) -156(12) . 3_655 3_655
C(40) C(43) C(43) C(42) -154(12) . 3_655 3_655
C(40) C(43) C(43) C(41) 24(11) . 3_655 .
C(41) C(43) C(43) C(40) 156(14) . 3_655 3_655
C(41) C(43) C(43) C(42) -178(3) . 3_655 3_655
C(41) C(43) C(43) C(40) -24(12) 3_655 3_655 3_655
C(41) C(43) C(43) C(42) 2(2) 3_655 3_655 3_655
C(42) C(43) C(43) C(40) 154(13) . 3_655 3_655
C(42) C(43) C(43) C(41) 178(4) . 3_655 3_655
C(42) C(43) C(43) C(41) -2(2) . 3_655 .
